data_7061129
loop_
_publ_author_name
'Selivanova, Galina'
'Skolyapova, Alexandrina'
'Wang, Jiaying'
'Karpova, Elena'
'Shundrina, Inna'
'Bagryanskaya, Irina'
'Amosov, Evgeny'

_publ_section_title
;
 Azo dyes containing 1,3,4-thiadiazole fragment: synthesis and properties
;
_journal_issue 4
_journal_name_full 'New Journal of Chemistry'
_journal_page_first 1929
_journal_page_last 1942
_journal_paper_doi 10.1039/D1NJ05084B
_journal_volume 46
_journal_year 2022
_chemical_formula_moiety 'C17 H23 N5 O S'
_chemical_formula_sum 'C17 H23 N5 O S'
_chemical_formula_weight 345.46
_chemical_name_systematic
;
 5-((4-(Di-n-butylamino)phenyl)diazenyl)-1,3,4-thiadiazole-2-carbaldehyde 
;
_space_group_crystal_system monoclinic
_space_group_IT_number 14
_space_group_name_Hall '-P 2ybc'
_space_group_name_H-M_alt 'P 1 21/c 1'
_atom_sites_solution_hydrogens geom
_audit_creation_method SHELXL-2014/7
_audit_update_record
;
2021-10-11 deposited with the CCDC.	2021-12-10 downloaded from the CCDC.
;
_cell_angle_alpha 90
_cell_angle_beta 98.645(5)
_cell_angle_gamma 90
_cell_formula_units_Z 4
_cell_length_a 5.2794(7)
_cell_length_b 20.596(3)
_cell_length_c 16.720(2)
_cell_measurement_reflns_used 2901
_cell_measurement_temperature 200(2)
_cell_measurement_theta_max 21.82
_cell_measurement_theta_min 2.33
_cell_volume 1797.4(4)
_computing_cell_refinement 'Bruker SAINT'
_computing_data_collection 'Bruker APEX2'
_computing_data_reduction 'Bruker SAINT'
_computing_molecular_graphics 'Bruker SHELXTL'
_computing_publication_material 'Bruker SHELXTL'
_computing_structure_refinement 'SHELXL-2014/7 (Sheldrick, 2014)'
_computing_structure_solution 'SHELXS-97 (Sheldrick, 2008)'
_diffrn_ambient_temperature 200(2)
_diffrn_measured_fraction_theta_full 0.962
_diffrn_measured_fraction_theta_max 0.962
_diffrn_measurement_device_type 'Bruker APEX-II CCD'
_diffrn_measurement_method '\f and \w scans'
_diffrn_radiation_type MoK\a
_diffrn_radiation_wavelength 0.71073
_diffrn_reflns_av_R_equivalents 0.0701
_diffrn_reflns_av_unetI/netI 0.0725
_diffrn_reflns_Laue_measured_fraction_full 0.962
_diffrn_reflns_Laue_measured_fraction_max 0.962
_diffrn_reflns_limit_h_max 5
_diffrn_reflns_limit_h_min -6
_diffrn_reflns_limit_k_max 24
_diffrn_reflns_limit_k_min -24
_diffrn_reflns_limit_l_max 19
_diffrn_reflns_limit_l_min -19
_diffrn_reflns_number 15733
_diffrn_reflns_point_group_measured_fraction_full 0.962
_diffrn_reflns_point_group_measured_fraction_max 0.962
_diffrn_reflns_theta_full 25.073
_diffrn_reflns_theta_max 25.073
_diffrn_reflns_theta_min 2.330
_diffrn_source 'sealed tube'
_exptl_absorpt_coefficient_mu 0.194
_exptl_absorpt_correction_T_max 0.8620
_exptl_absorpt_correction_T_min 0.7203
_exptl_absorpt_correction_type multi-scan
_exptl_absorpt_process_details SADABS
_exptl_crystal_colour black
_exptl_crystal_density_diffrn 1.277
_exptl_crystal_density_method 'not measured'
_exptl_crystal_description needle-prism
_exptl_crystal_F_000 736
_exptl_crystal_size_max 0.400
_exptl_crystal_size_mid 0.150
_exptl_crystal_size_min 0.060
_refine_diff_density_max 0.279
_refine_diff_density_min -0.198
_refine_diff_density_rms 0.048
_refine_ls_extinction_method none
_refine_ls_goodness_of_fit_ref 1.010
_refine_ls_hydrogen_treatment constr
_refine_ls_matrix_type full
_refine_ls_number_parameters 217
_refine_ls_number_reflns 3068
_refine_ls_number_restraints 0
_refine_ls_restrained_S_all 1.010
_refine_ls_R_factor_all 0.1085
_refine_ls_R_factor_gt 0.0507
_refine_ls_shift/su_max 0.001
_refine_ls_shift/su_mean 0.000
_refine_ls_structure_factor_coef Fsqd
_refine_ls_weighting_details 'w=1/[\s^2^(Fo^2^)+(0.0507P)^2^+0.8738P] where P=(Fo^2^+2Fc^2^)/3'
_refine_ls_weighting_scheme calc
_refine_ls_wR_factor_gt 0.1036
_refine_ls_wR_factor_ref 0.1291
_reflns_Friedel_coverage 0.000
_reflns_number_gt 1878
_reflns_number_total 3068
_reflns_threshold_expression 'I > 2\s(I)'
_cod_data_source_file d1nj05084b2.cif
_cod_data_source_block Ba_gas986
_cod_depositor_comments 'Adding full bibliography for 7061128--7061129.cif.'
_cod_original_sg_symbol_H-M 'P 21/c'
_cod_database_code 7061129
_shelx_shelxl_version_number 2014/7
_shelx_space_group_comment
;
The symmetry employed for this shelxl refinement is uniquely defined
by the following loop, which should always be used as a source of
symmetry information in preference to the above space-group names.
They are only intended as comments.
;
_shelx_estimated_absorpt_t_min 0.926
_shelx_estimated_absorpt_t_max 0.988

loop_
_space_group_symop_operation_xyz
'x, y, z'
'-x, y+1/2, -z+1/2'
'-x, -y, -z'
'x, -y-1/2, z-1/2'

loop_
_atom_site_label
_atom_site_type_symbol
_atom_site_fract_x
_atom_site_fract_y
_atom_site_fract_z
_atom_site_U_iso_or_equiv
_atom_site_adp_type
_atom_site_occupancy
_atom_site_site_symmetry_order
_atom_site_calc_flag
_atom_site_refinement_flags_posn
_atom_site_refinement_flags_adp
_atom_site_refinement_flags_occupancy
_atom_site_disorder_assembly
_atom_site_disorder_group
S1 S -0.16354(15) 0.70484(4) 0.13230(5) 0.0447(3) Uani 1 1 d . . . . .
N1 N 0.0396(5) 0.59516(11) 0.07160(15) 0.0408(6) Uani 1 1 d . . . . .
N2 N 0.2022(5) 0.60529(11) 0.13616(14) 0.0384(6) Uani 1 1 d . . . . .
N5 N 1.0167(5) 0.43678(11) 0.22024(14) 0.0399(6) Uani 1 1 d . . . . .
N3 N -0.3358(5) 0.64125(12) 0.00259(15) 0.0477(7) Uani 1 1 d . . . . .
N4 N -0.5043(5) 0.69102(13) 0.00695(15) 0.0509(7) Uani 1 1 d . . . . .
O1 O -0.5517(5) 0.81577(12) 0.14747(17) 0.0724(7) Uani 1 1 d . . . . .
C7 C 0.3973(6) 0.56154(13) 0.15237(16) 0.0354(7) Uani 1 1 d . . . . .
C12 C 0.5738(6) 0.57268(14) 0.22250(17) 0.0400(7) Uani 1 1 d . . . . .
H12 H 0.5515 0.6096 0.2548 0.048 Uiso 1 1 calc R U . . .
C11 C 0.7752(6) 0.53255(13) 0.24589(17) 0.0400(8) Uani 1 1 d . . . . .
H11 H 0.8895 0.5415 0.2941 0.048 Uiso 1 1 calc R U . . .
C10 C 0.8169(5) 0.47689(13) 0.19851(17) 0.0349(7) Uani 1 1 d . . . . .
C8 C 0.4359(6) 0.50613(13) 0.10528(17) 0.0396(8) Uani 1 1 d . . . . .
H8 H 0.3195 0.4972 0.0575 0.048 Uiso 1 1 calc R U . . .
C9 C 0.6375(6) 0.46564(13) 0.12772(17) 0.0384(7) Uani 1 1 d . . . . .
H9 H 0.6588 0.4288 0.0951 0.046 Uiso 1 1 calc R U . . .
C13' C 1.1951(6) 0.44654(14) 0.29524(18) 0.0434(8) Uani 1 1 d . . . . .
H13D H 1.2310 0.4936 0.3021 0.052 Uiso 1 1 calc R U . . .
H13C H 1.3588 0.4246 0.2901 0.052 Uiso 1 1 calc R U . . .
C14' C 1.0991(6) 0.42133(15) 0.37061(17) 0.0451(8) Uani 1 1 d . . . . .
H14D H 0.9276 0.4398 0.3734 0.054 Uiso 1 1 calc R U . . .
H14C H 1.0817 0.3735 0.3671 0.054 Uiso 1 1 calc R U . . .
C15' C 1.2783(7) 0.43889(16) 0.44654(19) 0.0573(9) Uani 1 1 d . . . . .
H15D H 1.2782 0.4866 0.4534 0.069 Uiso 1 1 calc R U . . .
H15C H 1.4544 0.4256 0.4402 0.069 Uiso 1 1 calc R U . . .
C16' C 1.2074(8) 0.4075(2) 0.5221(2) 0.0752(12) Uani 1 1 d . . . . .
H16F H 1.3303 0.4207 0.5692 0.113 Uiso 1 1 calc R U . . .
H16E H 1.0348 0.4212 0.5296 0.113 Uiso 1 1 calc R U . . .
H16D H 1.2111 0.3601 0.5165 0.113 Uiso 1 1 calc R U . . .
C13 C 1.0611(6) 0.37852(13) 0.17242(18) 0.0432(8) Uani 1 1 d . . . . .
H13B H 1.2437 0.3660 0.1853 0.052 Uiso 1 1 calc R U . . .
H13A H 1.0266 0.3897 0.1142 0.052 Uiso 1 1 calc R U . . .
C14 C 0.8958(6) 0.32028(13) 0.18764(18) 0.0442(8) Uani 1 1 d . . . . .
H14B H 0.9084 0.3130 0.2466 0.053 Uiso 1 1 calc R U . . .
H14A H 0.7145 0.3297 0.1661 0.053 Uiso 1 1 calc R U . . .
C15 C 0.9793(6) 0.25950(14) 0.14790(19) 0.0511(8) Uani 1 1 d . . . . .
H15B H 1.1545 0.2477 0.1736 0.061 Uiso 1 1 calc R U . . .
H15A H 0.9848 0.2685 0.0900 0.061 Uiso 1 1 calc R U . . .
C16 C 0.7999(7) 0.20232(15) 0.1548(2) 0.0632(10) Uani 1 1 d . . . . .
H16C H 0.8612 0.1642 0.1283 0.095 Uiso 1 1 calc R U . . .
H16B H 0.7965 0.1926 0.2120 0.095 Uiso 1 1 calc R U . . .
H16A H 0.6267 0.2134 0.1285 0.095 Uiso 1 1 calc R U . . .
C2 C -0.1482(6) 0.64179(13) 0.06345(17) 0.0377(7) Uani 1 1 d . . . . .
C5 C -0.4391(6) 0.72760(14) 0.07131(19) 0.0433(8) Uani 1 1 d . . . . .
C6 C -0.5970(7) 0.78218(16) 0.0882(2) 0.0554(9) Uani 1 1 d . . . . .
H6 H -0.7448 0.7919 0.0503 0.067 Uiso 1 1 calc R U . . .

loop_
_atom_site_aniso_label
_atom_site_aniso_U_11
_atom_site_aniso_U_22
_atom_site_aniso_U_33
_atom_site_aniso_U_23
_atom_site_aniso_U_13
_atom_site_aniso_U_12
S1 0.0544(5) 0.0359(4) 0.0425(5) -0.0056(4) 0.0036(4) -0.0068(4)
N1 0.0532(17) 0.0320(14) 0.0375(15) 0.0016(12) 0.0081(13) -0.0060(13)
N2 0.0486(16) 0.0318(13) 0.0355(15) 0.0014(11) 0.0085(13) -0.0077(12)
N5 0.0444(16) 0.0383(14) 0.0380(15) -0.0025(12) 0.0094(12) -0.0057(12)
N3 0.0598(18) 0.0477(16) 0.0342(15) -0.0018(12) 0.0023(14) -0.0034(15)
N4 0.0549(17) 0.0537(17) 0.0428(16) 0.0055(14) 0.0027(13) -0.0022(15)
O1 0.0742(18) 0.0576(15) 0.089(2) -0.0158(15) 0.0241(15) -0.0044(13)
C7 0.0444(19) 0.0313(16) 0.0317(17) 0.0025(13) 0.0098(15) -0.0048(14)
C12 0.055(2) 0.0301(16) 0.0364(18) -0.0035(14) 0.0115(16) -0.0071(16)
C11 0.054(2) 0.0346(16) 0.0320(16) -0.0037(14) 0.0072(15) -0.0130(16)
C10 0.0420(18) 0.0311(15) 0.0330(16) 0.0011(14) 0.0104(14) -0.0096(15)
C8 0.057(2) 0.0314(16) 0.0308(16) -0.0008(13) 0.0078(15) -0.0100(16)
C9 0.054(2) 0.0297(16) 0.0331(17) -0.0029(13) 0.0128(15) -0.0047(15)
C13' 0.0424(19) 0.0385(17) 0.0486(19) -0.0004(15) 0.0042(16) -0.0059(14)
C14' 0.051(2) 0.0435(18) 0.0412(18) -0.0022(15) 0.0070(16) -0.0070(15)
C15' 0.068(2) 0.053(2) 0.049(2) -0.0096(17) 0.0007(18) -0.0020(18)
C16' 0.098(3) 0.084(3) 0.042(2) -0.003(2) 0.005(2) 0.006(2)
C13 0.0503(19) 0.0386(17) 0.0428(18) -0.0034(15) 0.0141(15) 0.0006(15)
C14 0.056(2) 0.0398(17) 0.0376(17) 0.0024(14) 0.0082(15) -0.0006(15)
C15 0.063(2) 0.0410(18) 0.049(2) -0.0025(16) 0.0064(17) 0.0024(17)
C16 0.087(3) 0.0424(19) 0.058(2) 0.0001(17) 0.004(2) -0.0069(19)
C2 0.0490(19) 0.0343(17) 0.0305(17) 0.0030(13) 0.0078(15) -0.0123(16)
C5 0.053(2) 0.0344(16) 0.0434(18) 0.0028(15) 0.0103(16) -0.0098(15)
C6 0.055(2) 0.049(2) 0.064(2) 0.0030(19) 0.0158(19) -0.0020(18)

loop_
_atom_type_symbol
_atom_type_description
_atom_type_scat_dispersion_real
_atom_type_scat_dispersion_imag
_atom_type_scat_source
C C 0.0033 0.0016 'International Tables Vol C Tables 4.2.6.8 and 6.1.1.4'
H H 0.0000 0.0000 'International Tables Vol C Tables 4.2.6.8 and 6.1.1.4'
N N 0.0061 0.0033 'International Tables Vol C Tables 4.2.6.8 and 6.1.1.4'
O O 0.0106 0.0060 'International Tables Vol C Tables 4.2.6.8 and 6.1.1.4'
S S 0.1246 0.1234 'International Tables Vol C Tables 4.2.6.8 and 6.1.1.4'

loop_
_geom_angle_atom_site_label_1
_geom_angle_atom_site_label_2
_geom_angle_atom_site_label_3
_geom_angle
_geom_angle_site_symmetry_1
_geom_angle_site_symmetry_3
_geom_angle_publ_flag
C5 S1 C2 86.01(15) . . ?
N2 N1 C2 110.5(2) . . ?
N1 N2 C7 116.5(2) . . ?
C10 N5 C13' 121.6(2) . . ?
C10 N5 C13 122.2(2) . . ?
C13' N5 C13 116.1(2) . . ?
C2 N3 N4 112.0(2) . . ?
C5 N4 N3 112.4(3) . . ?
N2 C7 C12 116.4(3) . . ?
N2 C7 C8 126.0(3) . . ?
C12 C7 C8 117.6(3) . . ?
C11 C12 C7 122.3(3) . . ?
C11 C12 H12 118.8 . . ?
C7 C12 H12 118.8 . . ?
C12 C11 C10 120.5(3) . . ?
C12 C11 H11 119.7 . . ?
C10 C11 H11 119.7 . . ?
N5 C10 C9 121.5(3) . . ?
N5 C10 C11 121.5(3) . . ?
C9 C10 C11 117.0(3) . . ?
C9 C8 C7 120.8(3) . . ?
C9 C8 H8 119.6 . . ?
C7 C8 H8 119.6 . . ?
C8 C9 C10 121.8(3) . . ?
C8 C9 H9 119.1 . . ?
C10 C9 H9 119.1 . . ?
N5 C13' C14' 114.3(2) . . ?
N5 C13' H13D 108.7 . . ?
C14' C13' H13D 108.7 . . ?
N5 C13' H13C 108.7 . . ?
C14' C13' H13C 108.7 . . ?
H13D C13' H13C 107.6 . . ?
C15' C14' C13' 111.8(3) . . ?
C15' C14' H14D 109.3 . . ?
C13' C14' H14D 109.3 . . ?
C15' C14' H14C 109.3 . . ?
C13' C14' H14C 109.3 . . ?
H14D C14' H14C 107.9 . . ?
C14' C15' C16' 113.4(3) . . ?
C14' C15' H15D 108.9 . . ?
C16' C15' H15D 108.9 . . ?
C14' C15' H15C 108.9 . . ?
C16' C15' H15C 108.9 . . ?
H15D C15' H15C 107.7 . . ?
C15' C16' H16F 109.5 . . ?
C15' C16' H16E 109.5 . . ?
H16F C16' H16E 109.5 . . ?
C15' C16' H16D 109.5 . . ?
H16F C16' H16D 109.5 . . ?
H16E C16' H16D 109.5 . . ?
N5 C13 C14 114.0(2) . . ?
N5 C13 H13B 108.8 . . ?
C14 C13 H13B 108.8 . . ?
N5 C13 H13A 108.8 . . ?
C14 C13 H13A 108.8 . . ?
H13B C13 H13A 107.7 . . ?
C15 C14 C13 111.4(2) . . ?
C15 C14 H14B 109.3 . . ?
C13 C14 H14B 109.3 . . ?
C15 C14 H14A 109.3 . . ?
C13 C14 H14A 109.3 . . ?
H14B C14 H14A 108.0 . . ?
C14 C15 C16 112.3(3) . . ?
C14 C15 H15B 109.1 . . ?
C16 C15 H15B 109.1 . . ?
C14 C15 H15A 109.1 . . ?
C16 C15 H15A 109.1 . . ?
H15B C15 H15A 107.9 . . ?
C15 C16 H16C 109.5 . . ?
C15 C16 H16B 109.5 . . ?
H16C C16 H16B 109.5 . . ?
C15 C16 H16A 109.5 . . ?
H16C C16 H16A 109.5 . . ?
H16B C16 H16A 109.5 . . ?
N3 C2 N1 121.5(3) . . ?
N3 C2 S1 114.5(2) . . ?
N1 C2 S1 124.0(2) . . ?
N4 C5 C6 121.0(3) . . ?
N4 C5 S1 115.1(2) . . ?
C6 C5 S1 123.9(3) . . ?
O1 C6 C5 123.8(3) . . ?
O1 C6 H6 118.1 . . ?
C5 C6 H6 118.1 . . ?

loop_
_geom_bond_atom_site_label_1
_geom_bond_atom_site_label_2
_geom_bond_distance
_geom_bond_site_symmetry_2
_geom_bond_publ_flag
S1 C5 1.712(3) . ?
S1 C2 1.745(3) . ?
N1 N2 1.291(3) . ?
N1 C2 1.372(4) . ?
N2 C7 1.365(4) . ?
N5 C10 1.346(3) . ?
N5 C13' 1.464(4) . ?
N5 C13 1.480(4) . ?
N3 C2 1.309(4) . ?
N3 N4 1.366(3) . ?
N4 C5 1.316(4) . ?
O1 C6 1.202(4) . ?
C7 C12 1.402(4) . ?
C7 C8 1.418(4) . ?
C12 C11 1.357(4) . ?
C12 H12 0.9500 . ?
C11 C10 1.429(4) . ?
C11 H11 0.9500 . ?
C10 C9 1.419(4) . ?
C8 C9 1.360(4) . ?
C8 H8 0.9500 . ?
C9 H9 0.9500 . ?
C13' C14' 1.519(4) . ?
C13' H13D 0.9900 . ?
C13' H13C 0.9900 . ?
C14' C15' 1.509(4) . ?
C14' H14D 0.9900 . ?
C14' H14C 0.9900 . ?
C15' C16' 1.516(5) . ?
C15' H15D 0.9900 . ?
C15' H15C 0.9900 . ?
C16' H16F 0.9800 . ?
C16' H16E 0.9800 . ?
C16' H16D 0.9800 . ?
C13 C14 1.527(4) . ?
C13 H13B 0.9900 . ?
C13 H13A 0.9900 . ?
C14 C15 1.514(4) . ?
C14 H14B 0.9900 . ?
C14 H14A 0.9900 . ?
C15 C16 1.527(4) . ?
C15 H15B 0.9900 . ?
C15 H15A 0.9900 . ?
C16 H16C 0.9800 . ?
C16 H16B 0.9800 . ?
C16 H16A 0.9800 . ?
C5 C6 1.452(4) . ?
C6 H6 0.9500 . ?
